data_7707420
loop_
_publ_author_name
'Shimada, Shigeru'
'Yin, Shuang-Feng'
'Bao, Ming'

_publ_section_title
;
 A new C-anionic tripodal ligand
 2-{bis(benzothiazolyl)(methoxy)methyl}phenyl and its bismuth complexes.
;
_journal_issue 23
_journal_name_full 'Dalton transactions (Cambridge, England : 2003)'
_journal_page_first 7949
_journal_page_last 7954
_journal_paper_doi 10.1039/d1dt01071a
_journal_volume 50
_journal_year 2021
_chemical_formula_moiety 'C44 H30 Bi Cl N4 O2 S4'
_chemical_formula_sum 'C44 H30 Bi Cl N4 O2 S4'
_chemical_formula_weight 1019.39
_space_group_crystal_system triclinic
_space_group_IT_number 2
_space_group_name_Hall '-P 1'
_space_group_name_H-M_alt 'P -1'
_atom_sites_solution_hydrogens geom
_atom_sites_solution_primary dual
_audit_creation_date 2020-04-07
_audit_creation_method
;
Olex2 1.3
(compiled 2020.02.04 svn.rd84adfe8 for OlexSys, GUI svn.r6032)
;
_audit_update_record
;
2021-03-26 deposited with the CCDC.	2021-05-18 downloaded from the CCDC.
;
_cell_angle_alpha 110.088(2)
_cell_angle_beta 104.112(2)
_cell_angle_gamma 107.625(2)
_cell_formula_units_Z 2
_cell_length_a 12.3209(3)
_cell_length_b 13.3170(3)
_cell_length_c 14.6867(3)
_cell_measurement_reflns_used 9470
_cell_measurement_temperature 153
_cell_measurement_theta_max 28.4790
_cell_measurement_theta_min 1.7970
_cell_volume 1987.42(10)
_computing_cell_refinement 'CrysAlisPro 1.171.40.67a (Rigaku OD, 2019)'
_computing_data_collection 'CrysAlisPro 1.171.40.67a (Rigaku OD, 2019)'
_computing_data_reduction 'CrysAlisPro 1.171.40.67a (Rigaku OD, 2019)'
_computing_molecular_graphics 'Olex2 1.3 (Dolomanov et al., 2009)'
_computing_publication_material 'Olex2 1.3 (Dolomanov et al., 2009)'
_computing_structure_refinement 'SHELXL 2018/3 (Sheldrick, 2015)'
_computing_structure_solution 'SHELXT 2018/2 (Sheldrick, 2018)'
_diffrn_ambient_temperature 153
_diffrn_detector 'Bruker APEX area detector'
_diffrn_detector_area_resol_mean 8.366
_diffrn_detector_type 'CCD area detector'
_diffrn_measured_fraction_theta_full 0.989
_diffrn_measured_fraction_theta_max 0.980
_diffrn_measurement_details
;
List of Runs (angles in degrees, time in seconds):

  # Type    Start    End  Width  t~exp~   \w     \q     \k     \f   Frames
#--------------------------------------------------------------------------
  1  \w      2.31 183.92   0.30   14.99    --   28.00  73.62 -25.69  606
  2  \w      2.31 132.67   0.30   14.99    --   28.00  73.62  64.31  435
  3  \w      2.31  71.24   0.30   14.99    --   28.00  73.62 154.31  230
  4  \w      2.31  17.29   0.30   14.99    --   28.00  73.62 -25.69   50
;
_diffrn_measurement_device 'three-circle diffractometer'
_diffrn_measurement_device_type 'Bruker SMART APEX area detector'
_diffrn_measurement_method 'phi and omega scans'
_diffrn_orient_matrix_type 'CrysAlisPro convention (1999,Acta A55,543-557)'
_diffrn_orient_matrix_UB_11 -0.0391476000
_diffrn_orient_matrix_UB_12 -0.0337869000
_diffrn_orient_matrix_UB_13 -0.0541384000
_diffrn_orient_matrix_UB_21 0.0525440000
_diffrn_orient_matrix_UB_22 0.0100141000
_diffrn_orient_matrix_UB_23 -0.0133664000
_diffrn_orient_matrix_UB_31 0.0020547000
_diffrn_orient_matrix_UB_32 -0.0517786000
_diffrn_orient_matrix_UB_33 0.0022631000
_diffrn_radiation_monochromator graphite
_diffrn_radiation_probe x-ray
_diffrn_radiation_type 'Mo K\a'
_diffrn_radiation_wavelength 0.71073
_diffrn_reflns_av_R_equivalents 0.0318
_diffrn_reflns_av_unetI/netI 0.0390
_diffrn_reflns_Laue_measured_fraction_full 0.989
_diffrn_reflns_Laue_measured_fraction_max 0.980
_diffrn_reflns_limit_h_max 11
_diffrn_reflns_limit_h_min -15
_diffrn_reflns_limit_k_max 16
_diffrn_reflns_limit_k_min -16
_diffrn_reflns_limit_l_max 18
_diffrn_reflns_limit_l_min -16
_diffrn_reflns_number 12258
_diffrn_reflns_point_group_measured_fraction_full 0.989
_diffrn_reflns_point_group_measured_fraction_max 0.980
_diffrn_reflns_theta_full 25.242
_diffrn_reflns_theta_max 26.732
_diffrn_reflns_theta_min 1.602
_diffrn_source 'Bruker TXS fine-focus rotating anode'
_diffrn_source_type 'Enhance (Mo) X-ray Source'
_exptl_absorpt_coefficient_mu 4.757
_exptl_absorpt_correction_T_max 1.00000
_exptl_absorpt_correction_T_min 0.88434
_exptl_absorpt_correction_type multi-scan
_exptl_absorpt_process_details
;
CrysAlisPro 1.171.40.67a (Rigaku Oxford Diffraction, 2019)
Empirical absorption correction using spherical harmonics,
 implemented in SCALE3 ABSPACK scaling algorithm.
;
_exptl_crystal_colour colourless
_exptl_crystal_colour_primary colourless
_exptl_crystal_density_diffrn 1.703
_exptl_crystal_description plate
_exptl_crystal_F_000 1004
_exptl_crystal_recrystallization_method 'crystallized from THF-d8.'
_exptl_crystal_size_max 0.09
_exptl_crystal_size_mid 0.07
_exptl_crystal_size_min 0.03
_refine_diff_density_max 1.740
_refine_diff_density_min -0.910
_refine_diff_density_rms 0.126
_refine_ls_extinction_method none
_refine_ls_goodness_of_fit_ref 1.066
_refine_ls_hydrogen_treatment constr
_refine_ls_matrix_type full
_refine_ls_number_parameters 507
_refine_ls_number_reflns 8277
_refine_ls_number_restraints 0
_refine_ls_restrained_S_all 1.066
_refine_ls_R_factor_all 0.0382
_refine_ls_R_factor_gt 0.0350
_refine_ls_shift/su_max 0.001
_refine_ls_shift/su_mean 0.000
_refine_ls_structure_factor_coef Fsqd
_refine_ls_weighting_details 'w=1/[\s^2^(Fo^2^)+(0.0326P)^2^+5.7098P] where P=(Fo^2^+2Fc^2^)/3'
_refine_ls_weighting_scheme calc
_refine_ls_wR_factor_gt 0.0768
_refine_ls_wR_factor_ref 0.0781
_reflns_Friedel_coverage 0.000
_reflns_number_gt 7782
_reflns_number_total 8277
_reflns_threshold_expression 'I > 2\s(I)'
_cod_data_source_file d1dt01071a2.cif
_cod_data_source_block L2BiCl
_cod_depositor_comments 'Adding full bibliography for 7707417--7707423.cif.'
_cod_original_cell_volume 1987.42(9)
_cod_database_code 7707420
_shelx_shelxl_version_number 2018/3
_chemical_oxdiff_formula 'C44 H30 Bi1 Cl1 N4 O2 S4'
_shelx_space_group_comment
;
The symmetry employed for this shelxl refinement is uniquely defined
by the following loop, which should always be used as a source of
symmetry information in preference to the above space-group names.
They are only intended as comments.
;
_shelx_estimated_absorpt_t_max 0.870
_shelx_estimated_absorpt_t_min 0.674
_reflns_odcompleteness_completeness 97.98
_reflns_odcompleteness_iscentric 1
_reflns_odcompleteness_theta 26.67
_olex2_refinement_description
;
1. Fixed Uiso
 At 1.2 times of:
  All C(H) groups
 At 1.5 times of:
  All C(H,H,H) groups
2.a Aromatic/amide H refined with riding coordinates:
 C2(H2), C3(H3), C4(H4), C5(H5), C10(H10), C11(H11), C12(H12), C13(H13),
 C17(H17), C18(H18), C19(H19), C20(H20), C24(H24), C25(H25), C26(H26), C27(H27),
  C32(H32), C33(H33), C34(H34), C35(H35), C39(H39), C40(H40), C41(H41), C42(H42)
2.b Idealised Me refined as rotating group:
 C22(H22A,H22B,H22C), C44(H44A,H44B,H44C)
;
_olex2_submission_special_instructions 'No special instructions were received'
_oxdiff_exptl_absorpt_empirical_details
;
Empirical correction (ABSPACK) includes:
- Absorption correction using spherical harmonics
- Frame scaling
;
_oxdiff_exptl_absorpt_empirical_full_max 1.181
_oxdiff_exptl_absorpt_empirical_full_min 0.822

loop_
_space_group_symop_operation_xyz
'x, y, z'
'-x, -y, -z'

loop_
_atom_site_label
_atom_site_type_symbol
_atom_site_fract_x
_atom_site_fract_y
_atom_site_fract_z
_atom_site_U_iso_or_equiv
_atom_site_adp_type
_atom_site_occupancy
_atom_site_site_symmetry_order
_atom_site_calc_flag
_atom_site_refinement_flags_posn
_atom_site_refinement_flags_adp
_atom_site_refinement_flags_occupancy
_atom_site_disorder_assembly
_atom_site_disorder_group
Bi1 Bi 0.80825(2) 0.81416(2) 0.32642(2) 0.01682(5) Uani 1 1 d . . . . .
Cl1 Cl 1.03091(11) 0.91220(12) 0.34034(12) 0.0370(3) Uani 1 1 d . . . . .
S1 S 0.97563(11) 1.07294(12) 0.18095(10) 0.0303(3) Uani 1 1 d . . . . .
S2 S 0.59651(11) 1.11732(10) 0.17058(9) 0.0227(2) Uani 1 1 d . . . . .
S3 S 0.46190(10) 0.47714(10) 0.33049(9) 0.0226(2) Uani 1 1 d . . . . .
S4 S 0.87937(11) 0.54131(11) 0.53490(10) 0.0276(3) Uani 1 1 d . . . . .
O1 O 0.8272(3) 1.0119(3) 0.2983(2) 0.0193(6) Uani 1 1 d . . . . .
O2 O 0.8086(3) 0.7085(3) 0.4679(2) 0.0191(6) Uani 1 1 d . . . . .
N1 N 0.7819(3) 1.0944(3) 0.0893(3) 0.0216(8) Uani 1 1 d . . . . .
N2 N 0.5742(4) 0.9710(3) 0.2515(3) 0.0232(8) Uani 1 1 d . . . . .
N3 N 0.5899(3) 0.6482(3) 0.3016(3) 0.0177(7) Uani 1 1 d . . . . .
N4 N 0.6419(3) 0.4202(3) 0.4326(3) 0.0214(8) Uani 1 1 d . . . . .
C1 C 0.7103(4) 0.7752(4) 0.1561(3) 0.0172(8) Uani 1 1 d . . . . .
C2 C 0.6501(4) 0.6569(4) 0.0803(4) 0.0238(10) Uani 1 1 d . . . . .
H2 H 0.659814 0.598189 0.099973 0.029 Uiso 1 1 calc R U . . .
C3 C 0.5769(4) 0.6229(4) -0.0224(4) 0.0262(10) Uani 1 1 d . . . . .
H3 H 0.538611 0.542105 -0.072644 0.031 Uiso 1 1 calc R U . . .
C4 C 0.5597(5) 0.7066(4) -0.0516(4) 0.0285(11) Uani 1 1 d . . . . .
H4 H 0.508462 0.683819 -0.121728 0.034 Uiso 1 1 calc R U . . .
C5 C 0.6177(4) 0.8243(4) 0.0221(4) 0.0243(10) Uani 1 1 d . . . . .
H5 H 0.606151 0.882254 0.002197 0.029 Uiso 1 1 calc R U . . .
C6 C 0.6924(4) 0.8583(4) 0.1247(3) 0.0181(8) Uani 1 1 d . . . . .
C7 C 0.7487(4) 0.9919(4) 0.2001(3) 0.0166(8) Uani 1 1 d . . . . .
C8 C 0.8242(4) 1.0586(4) 0.1547(3) 0.0183(8) Uani 1 1 d . . . . .
C9 C 0.9841(4) 1.1356(4) 0.0957(4) 0.0256(10) Uani 1 1 d . . . . .
C10 C 1.0810(5) 1.1748(5) 0.0647(5) 0.0383(13) Uani 1 1 d . . . . .
H10 H 1.156961 1.170879 0.092432 0.046 Uiso 1 1 calc R U . . .
C11 C 1.0637(5) 1.2189(5) -0.0067(4) 0.0369(13) Uani 1 1 d . . . . .
H11 H 1.129282 1.247553 -0.027291 0.044 Uiso 1 1 calc R U . . .
C12 C 0.9519(5) 1.2224(5) -0.0495(4) 0.0334(12) Uani 1 1 d . . . . .
H12 H 0.941927 1.252573 -0.099391 0.040 Uiso 1 1 calc R U . . .
C13 C 0.8551(5) 1.1825(5) -0.0202(4) 0.0324(11) Uani 1 1 d . . . . .
H13 H 0.778384 1.184054 -0.050247 0.039 Uiso 1 1 calc R U . . .
C14 C 0.8719(4) 1.1400(4) 0.0541(3) 0.0215(9) Uani 1 1 d . . . . .
C15 C 0.6400(4) 1.0216(4) 0.2099(3) 0.0183(8) Uani 1 1 d . . . . .
C16 C 0.4780(4) 1.0880(4) 0.2142(4) 0.0237(9) Uani 1 1 d . . . . .
C17 C 0.3871(5) 1.1317(5) 0.2125(4) 0.0303(11) Uani 1 1 d . . . . .
H17 H 0.384969 1.186577 0.185243 0.036 Uiso 1 1 calc R U . . .
C18 C 0.3013(5) 1.0916(5) 0.2518(4) 0.0339(12) Uani 1 1 d . . . . .
H18 H 0.239539 1.120379 0.252221 0.041 Uiso 1 1 calc R U . . .
C19 C 0.3028(5) 1.0101(5) 0.2910(4) 0.0353(12) Uani 1 1 d . . . . .
H19 H 0.241335 0.983659 0.316427 0.042 Uiso 1 1 calc R U . . .
C20 C 0.3913(5) 0.9674(5) 0.2936(4) 0.0307(11) Uani 1 1 d . . . . .
H20 H 0.392687 0.912766 0.321313 0.037 Uiso 1 1 calc R U . . .
C21 C 0.4796(4) 1.0067(4) 0.2540(4) 0.0232(9) Uani 1 1 d . . . . .
C22 C 0.8726(5) 1.1277(4) 0.3836(4) 0.0279(10) Uani 1 1 d . . . . .
H22A H 0.803412 1.139862 0.399418 0.042 Uiso 1 1 calc R U . . .
H22B H 0.912899 1.187389 0.363401 0.042 Uiso 1 1 calc R U . . .
H22C H 0.932343 1.134885 0.446020 0.042 Uiso 1 1 calc R U . . .
C23 C 0.8254(4) 0.6391(4) 0.2726(4) 0.0206(9) Uani 1 1 d . . . . .
C24 C 0.8726(4) 0.6080(5) 0.1956(4) 0.0267(10) Uani 1 1 d . . . . .
H24 H 0.907601 0.664406 0.173123 0.032 Uiso 1 1 calc R U . . .
C25 C 0.8700(5) 0.4972(5) 0.1510(4) 0.0326(11) Uani 1 1 d . . . . .
H25 H 0.900846 0.477407 0.097180 0.039 Uiso 1 1 calc R U . . .
C26 C 0.8221(5) 0.4149(5) 0.1848(4) 0.0312(11) Uani 1 1 d . . . . .
H26 H 0.819561 0.338266 0.154184 0.037 Uiso 1 1 calc R U . . .
C27 C 0.7780(4) 0.4453(4) 0.2635(4) 0.0255(10) Uani 1 1 d . . . . .
H27 H 0.746058 0.389469 0.287522 0.031 Uiso 1 1 calc R U . . .
C28 C 0.7800(4) 0.5566(4) 0.3079(3) 0.0170(8) Uani 1 1 d . . . . .
C29 C 0.7290(4) 0.5879(4) 0.3946(3) 0.0178(8) Uani 1 1 d . . . . .
C30 C 0.5995(4) 0.5778(4) 0.3424(3) 0.0166(8) Uani 1 1 d . . . . .
C31 C 0.3829(4) 0.5341(4) 0.2622(4) 0.0225(9) Uani 1 1 d . . . . .
C32 C 0.2557(4) 0.4976(5) 0.2166(4) 0.0302(11) Uani 1 1 d . . . . .
H32 H 0.199048 0.436347 0.223093 0.036 Uiso 1 1 calc R U . . .
C33 C 0.2156(5) 0.5532(5) 0.1620(5) 0.0371(13) Uani 1 1 d . . . . .
H33 H 0.129306 0.528934 0.128900 0.045 Uiso 1 1 calc R U . . .
C34 C 0.2982(5) 0.6446(5) 0.1538(4) 0.0346(12) Uani 1 1 d . . . . .
H34 H 0.267116 0.681708 0.115767 0.042 Uiso 1 1 calc R U . . .
C35 C 0.4239(4) 0.6823(4) 0.1999(4) 0.0256(10) Uani 1 1 d . . . . .
H35 H 0.479936 0.745378 0.194985 0.031 Uiso 1 1 calc R U . . .
C36 C 0.4667(4) 0.6249(4) 0.2541(3) 0.0208(9) Uani 1 1 d . . . . .
C37 C 0.7340(4) 0.5127(4) 0.4507(3) 0.0197(9) Uani 1 1 d . . . . .
C38 C 0.8096(5) 0.4144(4) 0.5463(4) 0.0254(10) Uani 1 1 d . . . . .
C39 C 0.8641(5) 0.3637(5) 0.6016(4) 0.0314(11) Uani 1 1 d . . . . .
H39 H 0.950825 0.398685 0.640585 0.038 Uiso 1 1 calc R U . . .
C40 C 0.7877(5) 0.2612(5) 0.5976(4) 0.0330(12) Uani 1 1 d . . . . .
H40 H 0.822268 0.224300 0.633835 0.040 Uiso 1 1 calc R U . . .
C41 C 0.6610(5) 0.2109(5) 0.5415(4) 0.0334(12) Uani 1 1 d . . . . .
H41 H 0.610557 0.141257 0.541888 0.040 Uiso 1 1 calc R U . . .
C42 C 0.6060(5) 0.2586(4) 0.4853(4) 0.0287(11) Uani 1 1 d . . . . .
H42 H 0.519335 0.222083 0.445970 0.034 Uiso 1 1 calc R U . . .
C43 C 0.6819(4) 0.3627(4) 0.4880(3) 0.0208(9) Uani 1 1 d . . . . .
C44 C 0.7684(5) 0.7598(4) 0.5484(4) 0.0258(10) Uani 1 1 d . . . . .
H44A H 0.688340 0.759097 0.516197 0.039 Uiso 1 1 calc R U . . .
H44B H 0.829238 0.841442 0.595915 0.039 Uiso 1 1 calc R U . . .
H44C H 0.760091 0.714146 0.588314 0.039 Uiso 1 1 calc R U . . .

loop_
_atom_site_aniso_label
_atom_site_aniso_U_11
_atom_site_aniso_U_22
_atom_site_aniso_U_33
_atom_site_aniso_U_23
_atom_site_aniso_U_13
_atom_site_aniso_U_12
Bi1 0.01835(8) 0.01732(8) 0.01860(9) 0.01115(6) 0.00746(6) 0.00855(6)
Cl1 0.0189(5) 0.0362(7) 0.0665(9) 0.0339(7) 0.0178(6) 0.0113(5)
S1 0.0207(6) 0.0462(7) 0.0352(7) 0.0281(6) 0.0121(5) 0.0158(5)
S2 0.0271(6) 0.0293(6) 0.0289(6) 0.0207(5) 0.0169(5) 0.0196(5)
S3 0.0202(5) 0.0228(5) 0.0282(6) 0.0150(5) 0.0100(5) 0.0086(4)
S4 0.0227(6) 0.0283(6) 0.0314(6) 0.0184(5) 0.0043(5) 0.0095(5)
O1 0.0238(16) 0.0171(15) 0.0153(15) 0.0078(12) 0.0035(13) 0.0090(13)
O2 0.0223(15) 0.0165(15) 0.0183(15) 0.0075(12) 0.0091(13) 0.0076(12)
N1 0.026(2) 0.025(2) 0.024(2) 0.0155(17) 0.0136(17) 0.0150(16)
N2 0.030(2) 0.0223(19) 0.028(2) 0.0152(17) 0.0171(18) 0.0160(17)
N3 0.0197(18) 0.0171(17) 0.0186(18) 0.0087(15) 0.0078(15) 0.0096(15)
N4 0.0244(19) 0.0233(19) 0.0210(19) 0.0150(16) 0.0088(16) 0.0101(16)
C1 0.0154(19) 0.017(2) 0.020(2) 0.0102(17) 0.0066(17) 0.0068(16)
C2 0.027(2) 0.029(2) 0.027(2) 0.016(2) 0.015(2) 0.018(2)
C3 0.027(2) 0.019(2) 0.027(2) 0.0054(19) 0.013(2) 0.0060(19)
C4 0.036(3) 0.028(3) 0.015(2) 0.009(2) 0.006(2) 0.008(2)
C5 0.028(2) 0.020(2) 0.022(2) 0.0118(19) 0.007(2) 0.0070(19)
C6 0.018(2) 0.018(2) 0.021(2) 0.0095(18) 0.0097(17) 0.0080(17)
C7 0.017(2) 0.017(2) 0.017(2) 0.0089(17) 0.0051(17) 0.0087(17)
C8 0.020(2) 0.0136(19) 0.021(2) 0.0063(17) 0.0082(18) 0.0083(17)
C9 0.024(2) 0.029(2) 0.026(2) 0.014(2) 0.012(2) 0.010(2)
C10 0.029(3) 0.046(3) 0.049(3) 0.028(3) 0.021(3) 0.016(2)
C11 0.037(3) 0.037(3) 0.037(3) 0.020(3) 0.024(3) 0.007(2)
C12 0.046(3) 0.034(3) 0.030(3) 0.019(2) 0.022(2) 0.017(2)
C13 0.039(3) 0.040(3) 0.035(3) 0.027(2) 0.020(2) 0.022(2)
C14 0.027(2) 0.019(2) 0.018(2) 0.0074(18) 0.0103(19) 0.0106(18)
C15 0.022(2) 0.019(2) 0.016(2) 0.0075(17) 0.0081(17) 0.0101(17)
C16 0.024(2) 0.030(2) 0.023(2) 0.013(2) 0.0126(19) 0.016(2)
C17 0.036(3) 0.039(3) 0.028(3) 0.017(2) 0.017(2) 0.026(2)
C18 0.029(3) 0.050(3) 0.033(3) 0.017(3) 0.018(2) 0.026(2)
C19 0.027(3) 0.043(3) 0.032(3) 0.012(2) 0.018(2) 0.010(2)
C20 0.030(3) 0.033(3) 0.035(3) 0.017(2) 0.019(2) 0.012(2)
C21 0.026(2) 0.021(2) 0.023(2) 0.0092(19) 0.0117(19) 0.0097(19)
C22 0.037(3) 0.024(2) 0.019(2) 0.0062(19) 0.012(2) 0.011(2)
C23 0.021(2) 0.024(2) 0.023(2) 0.0142(19) 0.0094(18) 0.0128(18)
C24 0.027(2) 0.037(3) 0.028(2) 0.020(2) 0.014(2) 0.019(2)
C25 0.036(3) 0.046(3) 0.026(3) 0.015(2) 0.017(2) 0.027(3)
C26 0.037(3) 0.029(3) 0.029(3) 0.008(2) 0.013(2) 0.022(2)
C27 0.030(2) 0.021(2) 0.028(2) 0.012(2) 0.011(2) 0.013(2)
C28 0.018(2) 0.017(2) 0.018(2) 0.0063(17) 0.0088(17) 0.0093(17)
C29 0.020(2) 0.018(2) 0.019(2) 0.0102(18) 0.0072(17) 0.0102(17)
C30 0.018(2) 0.017(2) 0.016(2) 0.0085(17) 0.0100(17) 0.0064(17)
C31 0.019(2) 0.024(2) 0.022(2) 0.0076(19) 0.0076(18) 0.0092(18)
C32 0.023(2) 0.030(3) 0.033(3) 0.013(2) 0.009(2) 0.008(2)
C33 0.020(2) 0.040(3) 0.046(3) 0.018(3) 0.006(2) 0.012(2)
C34 0.033(3) 0.036(3) 0.036(3) 0.017(2) 0.008(2) 0.020(2)
C35 0.027(2) 0.026(2) 0.029(2) 0.015(2) 0.009(2) 0.015(2)
C36 0.020(2) 0.022(2) 0.019(2) 0.0063(18) 0.0078(18) 0.0112(18)
C37 0.022(2) 0.022(2) 0.020(2) 0.0120(18) 0.0092(18) 0.0126(18)
C38 0.036(3) 0.024(2) 0.022(2) 0.013(2) 0.012(2) 0.016(2)
C39 0.041(3) 0.035(3) 0.022(2) 0.014(2) 0.007(2) 0.023(2)
C40 0.056(3) 0.031(3) 0.021(2) 0.017(2) 0.012(2) 0.026(3)
C41 0.049(3) 0.028(3) 0.021(2) 0.015(2) 0.011(2) 0.011(2)
C42 0.037(3) 0.026(2) 0.024(2) 0.016(2) 0.012(2) 0.010(2)
C43 0.030(2) 0.024(2) 0.014(2) 0.0109(18) 0.0089(18) 0.0151(19)
C44 0.036(3) 0.022(2) 0.020(2) 0.0080(19) 0.012(2) 0.014(2)

loop_
_atom_type_symbol
_atom_type_description
_atom_type_scat_dispersion_real
_atom_type_scat_dispersion_imag
_atom_type_scat_source
C C 0.0033 0.0016 'International Tables Vol C Tables 4.2.6.8 and 6.1.1.4'
H H 0.0000 0.0000 'International Tables Vol C Tables 4.2.6.8 and 6.1.1.4'
N N 0.0061 0.0033 'International Tables Vol C Tables 4.2.6.8 and 6.1.1.4'
O O 0.0106 0.0060 'International Tables Vol C Tables 4.2.6.8 and 6.1.1.4'
S S 0.1246 0.1234 'International Tables Vol C Tables 4.2.6.8 and 6.1.1.4'
Cl Cl 0.1484 0.1585 'International Tables Vol C Tables 4.2.6.8 and 6.1.1.4'
Bi Bi -4.1077 10.2566 'International Tables Vol C Tables 4.2.6.8 and 6.1.1.4'

loop_
_geom_angle_atom_site_label_1
_geom_angle_atom_site_label_2
_geom_angle_atom_site_label_3
_geom_angle
_geom_angle_site_symmetry_1
_geom_angle_site_symmetry_3
_geom_angle_publ_flag
Cl1 Bi1 O1 73.82(7) . . ?
Cl1 Bi1 N3 161.36(8) . . ?
O1 Bi1 N3 123.80(10) . . ?
C1 Bi1 Cl1 96.82(11) . . ?
C1 Bi1 O1 65.70(12) . . ?
C1 Bi1 N3 86.70(13) . . ?
C23 Bi1 Cl1 87.43(11) . . ?
C23 Bi1 O1 147.70(13) . . ?
C23 Bi1 N3 74.15(13) . . ?
C23 Bi1 C1 91.48(15) . . ?
C9 S1 C8 88.6(2) . . ?
C16 S2 C15 88.8(2) . . ?
C30 S3 C31 88.7(2) . . ?
C38 S4 C37 88.5(2) . . ?
C7 O1 Bi1 116.2(2) . . ?
C7 O1 C22 116.0(3) . . ?
C22 O1 Bi1 123.6(3) . . ?
C29 O2 C44 115.0(3) . . ?
C8 N1 C14 110.4(4) . . ?
C15 N2 C21 110.0(4) . . ?
C30 N3 Bi1 116.5(3) . . ?
C30 N3 C36 111.1(4) . . ?
C36 N3 Bi1 132.4(3) . . ?
C37 N4 C43 110.2(4) . . ?
C2 C1 Bi1 117.3(3) . . ?
C6 C1 Bi1 124.8(3) . . ?
C6 C1 C2 117.4(4) . . ?
C1 C2 H2 119.1 . . ?
C3 C2 C1 121.8(4) . . ?
C3 C2 H2 119.1 . . ?
C2 C3 H3 120.1 . . ?
C4 C3 C2 119.8(4) . . ?
C4 C3 H3 120.1 . . ?
C3 C4 H4 120.3 . . ?
C3 C4 C5 119.4(4) . . ?
C5 C4 H4 120.3 . . ?
C4 C5 H5 119.7 . . ?
C4 C5 C6 120.7(4) . . ?
C6 C5 H5 119.7 . . ?
C1 C6 C7 123.5(4) . . ?
C5 C6 C1 120.9(4) . . ?
C5 C6 C7 115.5(4) . . ?
O1 C7 C6 108.1(3) . . ?
O1 C7 C8 109.3(3) . . ?
O1 C7 C15 110.6(3) . . ?
C8 C7 C6 108.1(3) . . ?
C8 C7 C15 114.0(3) . . ?
C15 C7 C6 106.5(3) . . ?
N1 C8 S1 116.7(3) . . ?
N1 C8 C7 125.1(4) . . ?
C7 C8 S1 117.8(3) . . ?
C10 C9 S1 129.5(4) . . ?
C14 C9 S1 109.6(3) . . ?
C14 C9 C10 120.9(5) . . ?
C9 C10 H10 120.8 . . ?
C11 C10 C9 118.4(5) . . ?
C11 C10 H10 120.8 . . ?
C10 C11 H11 119.4 . . ?
C10 C11 C12 121.2(5) . . ?
C12 C11 H11 119.4 . . ?
C11 C12 H12 119.6 . . ?
C13 C12 C11 120.8(5) . . ?
C13 C12 H12 119.6 . . ?
C12 C13 H13 120.6 . . ?
C12 C13 C14 118.8(5) . . ?
C14 C13 H13 120.6 . . ?
C9 C14 N1 114.8(4) . . ?
C13 C14 N1 125.2(4) . . ?
C13 C14 C9 119.9(4) . . ?
N2 C15 S2 116.6(3) . . ?
N2 C15 C7 117.3(4) . . ?
C7 C15 S2 126.1(3) . . ?
C17 C16 S2 129.7(4) . . ?
C21 C16 S2 109.7(3) . . ?
C21 C16 C17 120.6(4) . . ?
C16 C17 H17 121.3 . . ?
C18 C17 C16 117.5(5) . . ?
C18 C17 H17 121.3 . . ?
C17 C18 H18 119.1 . . ?
C17 C18 C19 121.8(5) . . ?
C19 C18 H18 119.1 . . ?
C18 C19 H19 119.4 . . ?
C20 C19 C18 121.3(5) . . ?
C20 C19 H19 119.4 . . ?
C19 C20 H20 121.0 . . ?
C19 C20 C21 118.0(5) . . ?
C21 C20 H20 121.0 . . ?
N2 C21 C16 114.9(4) . . ?
N2 C21 C20 124.3(4) . . ?
C16 C21 C20 120.8(4) . . ?
O1 C22 H22A 109.5 . . ?
O1 C22 H22B 109.5 . . ?
O1 C22 H22C 109.5 . . ?
H22A C22 H22B 109.5 . . ?
H22A C22 H22C 109.5 . . ?
H22B C22 H22C 109.5 . . ?
C24 C23 Bi1 119.7(3) . . ?
C24 C23 C28 118.0(4) . . ?
C28 C23 Bi1 122.0(3) . . ?
C23 C24 H24 119.2 . . ?
C25 C24 C23 121.7(5) . . ?
C25 C24 H24 119.2 . . ?
C24 C25 H25 120.1 . . ?
C24 C25 C26 119.8(5) . . ?
C26 C25 H25 120.1 . . ?
C25 C26 H26 120.3 . . ?
C27 C26 C25 119.4(5) . . ?
C27 C26 H26 120.3 . . ?
C26 C27 H27 119.6 . . ?
C26 C27 C28 120.8(4) . . ?
C28 C27 H27 119.6 . . ?
C23 C28 C29 120.0(4) . . ?
C27 C28 C23 120.2(4) . . ?
C27 C28 C29 119.8(4) . . ?
O2 C29 C28 106.1(3) . . ?
O2 C29 C30 109.0(3) . . ?
O2 C29 C37 108.7(3) . . ?
C30 C29 C28 107.1(3) . . ?
C37 C29 C28 110.7(3) . . ?
C37 C29 C30 114.8(3) . . ?
N3 C30 S3 116.1(3) . . ?
N3 C30 C29 118.1(4) . . ?
C29 C30 S3 125.7(3) . . ?
C32 C31 S3 128.5(4) . . ?
C32 C31 C36 121.6(4) . . ?
C36 C31 S3 109.8(3) . . ?
C31 C32 H32 121.3 . . ?
C33 C32 C31 117.5(5) . . ?
C33 C32 H32 121.3 . . ?
C32 C33 H33 119.2 . . ?
C32 C33 C34 121.6(5) . . ?
C34 C33 H33 119.2 . . ?
C33 C34 H34 119.4 . . ?
C35 C34 C33 121.3(5) . . ?
C35 C34 H34 119.4 . . ?
C34 C35 H35 121.0 . . ?
C34 C35 C36 118.0(5) . . ?
C36 C35 H35 121.0 . . ?
N3 C36 C31 114.2(4) . . ?
N3 C36 C35 125.7(4) . . ?
C31 C36 C35 120.0(4) . . ?
N4 C37 S4 116.8(3) . . ?
N4 C37 C29 125.1(4) . . ?
C29 C37 S4 117.6(3) . . ?
C39 C38 S4 128.9(4) . . ?
C39 C38 C43 121.6(5) . . ?
C43 C38 S4 109.5(3) . . ?
C38 C39 H39 121.2 . . ?
C40 C39 C38 117.5(5) . . ?
C40 C39 H39 121.2 . . ?
C39 C40 H40 119.4 . . ?
C39 C40 C41 121.1(5) . . ?
C41 C40 H40 119.4 . . ?
C40 C41 H41 119.0 . . ?
C42 C41 C40 122.1(5) . . ?
C42 C41 H41 119.0 . . ?
C41 C42 H42 121.1 . . ?
C41 C42 C43 117.9(5) . . ?
C43 C42 H42 121.1 . . ?
N4 C43 C38 114.9(4) . . ?
N4 C43 C42 125.2(4) . . ?
C42 C43 C38 119.8(4) . . ?
O2 C44 H44A 109.5 . . ?
O2 C44 H44B 109.5 . . ?
O2 C44 H44C 109.5 . . ?
H44A C44 H44B 109.5 . . ?
H44A C44 H44C 109.5 . . ?
H44B C44 H44C 109.5 . . ?

loop_
_geom_bond_atom_site_label_1
_geom_bond_atom_site_label_2
_geom_bond_distance
_geom_bond_site_symmetry_2
_geom_bond_publ_flag
Bi1 Cl1 2.5781(11) . ?
Bi1 O1 2.753(3) . ?
Bi1 N3 2.761(4) . ?
Bi1 C1 2.289(4) . ?
Bi1 C23 2.284(4) . ?
S1 C8 1.746(4) . ?
S1 C9 1.733(5) . ?
S2 C15 1.736(4) . ?
S2 C16 1.725(5) . ?
S3 C30 1.738(4) . ?
S3 C31 1.738(5) . ?
S4 C37 1.751(4) . ?
S4 C38 1.735(5) . ?
O1 C7 1.410(5) . ?
O1 C22 1.439(5) . ?
O2 C29 1.430(5) . ?
O2 C44 1.431(5) . ?
N1 C8 1.282(6) . ?
N1 C14 1.398(6) . ?
N2 C15 1.295(6) . ?
N2 C21 1.389(6) . ?
N3 C30 1.292(5) . ?
N3 C36 1.392(6) . ?
N4 C37 1.287(6) . ?
N4 C43 1.396(5) . ?
C1 C2 1.399(6) . ?
C1 C6 1.391(6) . ?
C2 H2 0.9500 . ?
C2 C3 1.384(7) . ?
C3 H3 0.9500 . ?
C3 C4 1.379(7) . ?
C4 H4 0.9500 . ?
C4 C5 1.384(7) . ?
C5 H5 0.9500 . ?
C5 C6 1.388(6) . ?
C6 C7 1.548(6) . ?
C7 C8 1.519(6) . ?
C7 C15 1.532(6) . ?
C9 C10 1.398(7) . ?
C9 C14 1.396(7) . ?
C10 H10 0.9500 . ?
C10 C11 1.371(8) . ?
C11 H11 0.9500 . ?
C11 C12 1.389(8) . ?
C12 H12 0.9500 . ?
C12 C13 1.384(7) . ?
C13 H13 0.9500 . ?
C13 C14 1.392(6) . ?
C16 C17 1.408(6) . ?
C16 C21 1.398(6) . ?
C17 H17 0.9500 . ?
C17 C18 1.380(7) . ?
C18 H18 0.9500 . ?
C18 C19 1.395(8) . ?
C19 H19 0.9500 . ?
C19 C20 1.373(7) . ?
C20 H20 0.9500 . ?
C20 C21 1.404(6) . ?
C22 H22A 0.9800 . ?
C22 H22B 0.9800 . ?
C22 H22C 0.9800 . ?
C23 C24 1.391(6) . ?
C23 C28 1.397(6) . ?
C24 H24 0.9500 . ?
C24 C25 1.379(7) . ?
C25 H25 0.9500 . ?
C25 C26 1.387(8) . ?
C26 H26 0.9500 . ?
C26 C27 1.384(7) . ?
C27 H27 0.9500 . ?
C27 C28 1.388(6) . ?
C28 C29 1.540(6) . ?
C29 C30 1.534(6) . ?
C29 C37 1.505(6) . ?
C31 C32 1.394(6) . ?
C31 C36 1.395(6) . ?
C32 H32 0.9500 . ?
C32 C33 1.368(8) . ?
C33 H33 0.9500 . ?
C33 C34 1.394(8) . ?
C34 H34 0.9500 . ?
C34 C35 1.377(7) . ?
C35 H35 0.9500 . ?
C35 C36 1.397(6) . ?
C38 C39 1.397(7) . ?
C38 C43 1.402(7) . ?
C39 H39 0.9500 . ?
C39 C40 1.375(7) . ?
C40 H40 0.9500 . ?
C40 C41 1.388(8) . ?
C41 H41 0.9500 . ?
C41 C42 1.375(7) . ?
C42 H42 0.9500 . ?
C42 C43 1.399(6) . ?
C44 H44A 0.9800 . ?
C44 H44B 0.9800 . ?
C44 H44C 0.9800 . ?

loop_
_geom_torsion_atom_site_label_1
_geom_torsion_atom_site_label_2
_geom_torsion_atom_site_label_3
_geom_torsion_atom_site_label_4
_geom_torsion
_geom_torsion_site_symmetry_1
_geom_torsion_site_symmetry_2
_geom_torsion_site_symmetry_3
_geom_torsion_site_symmetry_4
_geom_torsion_publ_flag
Bi1 O1 C7 C6 -12.5(4) . . . . ?
Bi1 O1 C7 C8 -130.0(3) . . . . ?
Bi1 O1 C7 C15 103.7(3) . . . . ?
Bi1 N3 C30 S3 177.79(18) . . . . ?
Bi1 N3 C30 C29 -3.5(5) . . . . ?
Bi1 N3 C36 C31 -177.7(3) . . . . ?
Bi1 N3 C36 C35 3.6(7) . . . . ?
Bi1 C1 C2 C3 172.7(3) . . . . ?
Bi1 C1 C6 C5 -171.1(3) . . . . ?
Bi1 C1 C6 C7 6.5(6) . . . . ?
Bi1 C23 C24 C25 -171.5(4) . . . . ?
Bi1 C23 C28 C27 171.8(3) . . . . ?
Bi1 C23 C28 C29 -6.7(6) . . . . ?
S1 C9 C10 C11 178.3(4) . . . . ?
S1 C9 C14 N1 -0.1(5) . . . . ?
S1 C9 C14 C13 -177.2(4) . . . . ?
S2 C16 C17 C18 179.1(4) . . . . ?
S2 C16 C21 N2 1.2(5) . . . . ?
S2 C16 C21 C20 -179.4(4) . . . . ?
S3 C31 C32 C33 -176.8(4) . . . . ?
S3 C31 C36 N3 -0.3(5) . . . . ?
S3 C31 C36 C35 178.5(4) . . . . ?
S4 C38 C39 C40 -179.6(4) . . . . ?
S4 C38 C43 N4 2.4(5) . . . . ?
S4 C38 C43 C42 179.9(4) . . . . ?
O1 C7 C8 S1 33.8(4) . . . . ?
O1 C7 C8 N1 -154.2(4) . . . . ?
O1 C7 C15 S2 126.0(3) . . . . ?
O1 C7 C15 N2 -53.9(5) . . . . ?
O2 C29 C30 S3 -130.2(3) . . . . ?
O2 C29 C30 N3 51.2(5) . . . . ?
O2 C29 C37 S4 -44.4(4) . . . . ?
O2 C29 C37 N4 144.2(4) . . . . ?
C1 C2 C3 C4 -1.4(7) . . . . ?
C1 C6 C7 O1 5.7(5) . . . . ?
C1 C6 C7 C8 123.9(4) . . . . ?
C1 C6 C7 C15 -113.2(4) . . . . ?
C2 C1 C6 C5 0.1(6) . . . . ?
C2 C1 C6 C7 177.7(4) . . . . ?
C2 C3 C4 C5 1.0(7) . . . . ?
C3 C4 C5 C6 -0.1(7) . . . . ?
C4 C5 C6 C1 -0.4(7) . . . . ?
C4 C5 C6 C7 -178.3(4) . . . . ?
C5 C6 C7 O1 -176.6(4) . . . . ?
C5 C6 C7 C8 -58.3(5) . . . . ?
C5 C6 C7 C15 64.5(5) . . . . ?
C6 C1 C2 C3 0.8(6) . . . . ?
C6 C7 C8 S1 -83.6(4) . . . . ?
C6 C7 C8 N1 88.4(5) . . . . ?
C6 C7 C15 S2 -116.8(4) . . . . ?
C6 C7 C15 N2 63.3(5) . . . . ?
C8 S1 C9 C10 -178.1(5) . . . . ?
C8 S1 C9 C14 -0.3(4) . . . . ?
C8 N1 C14 C9 0.7(6) . . . . ?
C8 N1 C14 C13 177.6(5) . . . . ?
C8 C7 C15 S2 2.3(5) . . . . ?
C8 C7 C15 N2 -177.6(4) . . . . ?
C9 S1 C8 N1 0.7(4) . . . . ?
C9 S1 C8 C7 173.4(3) . . . . ?
C9 C10 C11 C12 -1.5(9) . . . . ?
C10 C9 C14 N1 177.9(5) . . . . ?
C10 C9 C14 C13 0.8(8) . . . . ?
C10 C11 C12 C13 0.7(9) . . . . ?
C11 C12 C13 C14 0.8(8) . . . . ?
C12 C13 C14 N1 -178.3(5) . . . . ?
C12 C13 C14 C9 -1.6(8) . . . . ?
C14 N1 C8 S1 -0.9(5) . . . . ?
C14 N1 C8 C7 -173.0(4) . . . . ?
C14 C9 C10 C11 0.7(8) . . . . ?
C15 S2 C16 C17 -179.6(5) . . . . ?
C15 S2 C16 C21 -0.8(4) . . . . ?
C15 N2 C21 C16 -1.1(6) . . . . ?
C15 N2 C21 C20 179.5(5) . . . . ?
C15 C7 C8 S1 158.3(3) . . . . ?
C15 C7 C8 N1 -29.7(6) . . . . ?
C16 S2 C15 N2 0.2(4) . . . . ?
C16 S2 C15 C7 -179.7(4) . . . . ?
C16 C17 C18 C19 -0.7(8) . . . . ?
C17 C16 C21 N2 -179.8(4) . . . . ?
C17 C16 C21 C20 -0.4(7) . . . . ?
C17 C18 C19 C20 1.0(9) . . . . ?
C18 C19 C20 C21 -1.0(8) . . . . ?
C19 C20 C21 N2 -180.0(5) . . . . ?
C19 C20 C21 C16 0.7(7) . . . . ?
C21 N2 C15 S2 0.5(5) . . . . ?
C21 N2 C15 C7 -179.7(4) . . . . ?
C21 C16 C17 C18 0.4(7) . . . . ?
C22 O1 C7 C6 -170.4(3) . . . . ?
C22 O1 C7 C8 72.2(4) . . . . ?
C22 O1 C7 C15 -54.2(5) . . . . ?
C23 C24 C25 C26 -1.6(8) . . . . ?
C23 C28 C29 O2 -39.1(5) . . . . ?
C23 C28 C29 C30 77.2(5) . . . . ?
C23 C28 C29 C37 -156.9(4) . . . . ?
C24 C23 C28 C27 -2.6(7) . . . . ?
C24 C23 C28 C29 178.9(4) . . . . ?
C24 C25 C26 C27 -0.3(8) . . . . ?
C25 C26 C27 C28 0.7(8) . . . . ?
C26 C27 C28 C23 0.8(7) . . . . ?
C26 C27 C28 C29 179.3(4) . . . . ?
C27 C28 C29 O2 142.3(4) . . . . ?
C27 C28 C29 C30 -101.3(5) . . . . ?
C27 C28 C29 C37 24.6(6) . . . . ?
C28 C23 C24 C25 3.1(7) . . . . ?
C28 C29 C30 S3 115.5(4) . . . . ?
C28 C29 C30 N3 -63.1(5) . . . . ?
C28 C29 C37 S4 71.7(4) . . . . ?
C28 C29 C37 N4 -99.7(5) . . . . ?
C30 S3 C31 C32 177.6(5) . . . . ?
C30 S3 C31 C36 -0.2(3) . . . . ?
C30 N3 C36 C31 0.8(5) . . . . ?
C30 N3 C36 C35 -177.8(4) . . . . ?
C30 C29 C37 S4 -166.8(3) . . . . ?
C30 C29 C37 N4 21.7(6) . . . . ?
C31 S3 C30 N3 0.7(4) . . . . ?
C31 S3 C30 C29 -177.9(4) . . . . ?
C31 C32 C33 C34 -1.3(8) . . . . ?
C32 C31 C36 N3 -178.3(4) . . . . ?
C32 C31 C36 C35 0.5(7) . . . . ?
C32 C33 C34 C35 0.4(9) . . . . ?
C33 C34 C35 C36 0.9(8) . . . . ?
C34 C35 C36 N3 177.3(4) . . . . ?
C34 C35 C36 C31 -1.3(7) . . . . ?
C36 N3 C30 S3 -1.0(5) . . . . ?
C36 N3 C30 C29 177.7(4) . . . . ?
C36 C31 C32 C33 0.8(7) . . . . ?
C37 S4 C38 C39 177.5(5) . . . . ?
C37 S4 C38 C43 -1.7(4) . . . . ?
C37 N4 C43 C38 -1.9(6) . . . . ?
C37 N4 C43 C42 -179.2(4) . . . . ?
C37 C29 C30 S3 -7.9(5) . . . . ?
C37 C29 C30 N3 173.5(4) . . . . ?
C38 S4 C37 N4 0.7(4) . . . . ?
C38 S4 C37 C29 -171.5(4) . . . . ?
C38 C39 C40 C41 -0.7(8) . . . . ?
C39 C38 C43 N4 -176.8(4) . . . . ?
C39 C38 C43 C42 0.6(7) . . . . ?
C39 C40 C41 C42 1.7(8) . . . . ?
C40 C41 C42 C43 -1.5(8) . . . . ?
C41 C42 C43 N4 177.5(4) . . . . ?
C41 C42 C43 C38 0.3(7) . . . . ?
C43 N4 C37 S4 0.5(5) . . . . ?
C43 N4 C37 C29 172.1(4) . . . . ?
C43 C38 C39 C40 -0.5(7) . . . . ?
C44 O2 C29 C28 172.6(3) . . . . ?
C44 O2 C29 C30 57.6(4) . . . . ?
C44 O2 C29 C37 -68.3(4) . . . . ?
